data_7241570
loop_
_publ_author_name
'Lombard, Jean'
'Smith, Vincent J.'
'le Roex, Tanya'
'Haynes, Delia A.'

_publ_section_title
;
 Crystallisation of organic salts by sublimation: salt formation from the
 gas phase
;
_journal_issue 45
_journal_name_full CrystEngComm
_journal_page_first 7826
_journal_page_last 7831
_journal_paper_doi 10.1039/D0CE01470B
_journal_volume 22
_journal_year 2020
_chemical_formula_moiety 'C10 H10 N2, 2(C2 H O4)'
_chemical_formula_sum 'C14 H12 N2 O8'
_chemical_formula_weight 336.26
_chemical_name_common '4,4-bipyridinium bis(hydrogen oxalate)'
_space_group_crystal_system triclinic
_space_group_IT_number 2
_space_group_name_Hall '-P 1'
_space_group_name_H-M_alt 'P -1'
_atom_sites_solution_hydrogens mixed
_atom_sites_solution_primary direct
_atom_sites_solution_secondary difmap
_audit_creation_method SHELXL-2018/3
_audit_update_record
;
2019-12-05 deposited with the CCDC.	2020-10-23 downloaded from the CCDC.
;
_cell_angle_alpha 116.097(2)
_cell_angle_beta 97.436(2)
_cell_angle_gamma 97.188(2)
_cell_formula_units_Z 1
_cell_length_a 3.6795(7)
_cell_length_b 9.855(2)
_cell_length_c 10.425(2)
_cell_measurement_reflns_used 4463
_cell_measurement_temperature 100(2)
_cell_measurement_theta_max 28.31
_cell_measurement_theta_min 2.35
_cell_volume 329.52(11)
_computing_cell_refinement 'SAINT V8.37A (Bruker, 2016)'
_computing_data_collection 'APEX3 (Bruker, 2017)'
_computing_data_reduction 'SAINT V8.37A (Bruker, 2016)'
_computing_molecular_graphics 'X-seed (Barbour, 2001; Atwood & barbour, 2003)'
_computing_structure_refinement 'SHELXL-2018/3 (Sheldrick, 2018)'
_computing_structure_solution 'SHELXT 2014/5 (Sheldrick, 2014)'
_diffrn_ambient_temperature 100(2)
_diffrn_detector 'CCD area detector'
_diffrn_detector_type 'Bruker APEX II'
_diffrn_measured_fraction_theta_full 0.998
_diffrn_measured_fraction_theta_max 0.998
_diffrn_measurement_device 'three-circle diffractometer'
_diffrn_measurement_device_type 'Bruker APEX DUO CCD area-detector'
_diffrn_measurement_method '\f and \w scans'
_diffrn_radiation_monochromator 'multilayer mirror optics'
_diffrn_radiation_type MoK\a
_diffrn_radiation_wavelength 0.71073
_diffrn_reflns_av_R_equivalents 0.0292
_diffrn_reflns_av_unetI/netI 0.0188
_diffrn_reflns_Laue_measured_fraction_full 0.998
_diffrn_reflns_Laue_measured_fraction_max 0.998
_diffrn_reflns_limit_h_max 4
_diffrn_reflns_limit_h_min -4
_diffrn_reflns_limit_k_max 13
_diffrn_reflns_limit_k_min -13
_diffrn_reflns_limit_l_max 13
_diffrn_reflns_limit_l_min -13
_diffrn_reflns_number 9229
_diffrn_reflns_point_group_measured_fraction_full 0.998
_diffrn_reflns_point_group_measured_fraction_max 0.998
_diffrn_reflns_theta_full 25.242
_diffrn_reflns_theta_max 28.313
_diffrn_reflns_theta_min 2.224
_diffrn_source 'microfocus sealed tube'
_diffrn_source_type 'Incoatec I\mS microsource'
_diffrn_standards_number 0
_exptl_absorpt_coefficient_mu 0.142
_exptl_absorpt_correction_T_max 1.0000
_exptl_absorpt_correction_T_min 0.9530
_exptl_absorpt_correction_type multi-scan
_exptl_absorpt_process_details 'SADABS, 2016/2'
_exptl_crystal_colour colourless
_exptl_crystal_density_diffrn 1.694
_exptl_crystal_density_method 'not measured'
_exptl_crystal_description plate
_exptl_crystal_F_000 174
_exptl_crystal_size_max 0.211
_exptl_crystal_size_mid 0.070
_exptl_crystal_size_min 0.042
_refine_diff_density_max 0.409
_refine_diff_density_min -0.325
_refine_diff_density_rms 0.085
_refine_ls_extinction_method none
_refine_ls_goodness_of_fit_ref 1.050
_refine_ls_hydrogen_treatment mixed
_refine_ls_matrix_type full
_refine_ls_number_parameters 117
_refine_ls_number_reflns 1630
_refine_ls_number_restraints 0
_refine_ls_restrained_S_all 1.050
_refine_ls_R_factor_all 0.0395
_refine_ls_R_factor_gt 0.0360
_refine_ls_shift/su_max 0.000
_refine_ls_shift/su_mean 0.000
_refine_ls_structure_factor_coef Fsqd
_refine_ls_weighting_details 'w=1/[\s^2^(Fo^2^)+(0.0573P)^2^+0.1505P] where P=(Fo^2^+2Fc^2^)/3'
_refine_ls_weighting_scheme calc
_refine_ls_wR_factor_gt 0.0957
_refine_ls_wR_factor_ref 0.0994
_reflns_Friedel_coverage 0.000
_reflns_number_gt 1477
_reflns_number_total 1630
_reflns_threshold_expression 'I > 2\s(I)'
_cod_data_source_file d0ce01470b2.cif
_cod_data_source_block 2a_100K
_cod_original_cell_volume 329.5(1)
_cod_database_code 7241570
_shelx_shelxl_version_number 2018/3
_shelx_space_group_comment
;
The symmetry employed for this shelxl refinement is uniquely defined
by the following loop, which should always be used as a source of
symmetry information in preference to the above space-group names.
They are only intended as comments.
;
_shelx_estimated_absorpt_t_min 0.971
_shelx_estimated_absorpt_t_max 0.994

loop_
_space_group_symop_operation_xyz
'x, y, z'
'-x, -y, -z'

loop_
_atom_site_label
_atom_site_type_symbol
_atom_site_fract_x
_atom_site_fract_y
_atom_site_fract_z
_atom_site_U_iso_or_equiv
_atom_site_adp_type
_atom_site_occupancy
_atom_site_site_symmetry_order
_atom_site_calc_flag
_atom_site_refinement_flags_posn
_atom_site_refinement_flags_adp
_atom_site_refinement_flags_occupancy
_atom_site_disorder_assembly
_atom_site_disorder_group
O1 O 0.6734(2) 0.87663(10) 0.57872(9) 0.0157(2) Uani 1 1 d . . . . .
H1 H 0.822(6) 0.948(2) 0.564(2) 0.039(5) Uiso 1 1 d . . . . .
O2 O 0.3327(3) 0.64045(10) 0.45325(9) 0.0168(2) Uani 1 1 d . . . . .
C3 C 0.5425(3) 0.74693(13) 0.45613(12) 0.0113(2) Uani 1 1 d . . . . .
C4 C 0.6754(3) 0.74061(13) 0.31840(12) 0.0104(2) Uani 1 1 d . . . . .
O5 O 0.8981(2) 0.85680(10) 0.33624(9) 0.0153(2) Uani 1 1 d . . . . .
O6 O 0.5474(2) 0.61836(9) 0.20239(9) 0.0138(2) Uani 1 1 d . . . . .
N7 N 0.0668(3) 0.36962(11) 0.15214(11) 0.0109(2) Uani 1 1 d . . . . .
H7 H 0.239(6) 0.477(2) 0.192(2) 0.044(6) Uiso 1 1 d . . . . .
C8 C -0.0405(3) 0.31378(13) 0.24091(12) 0.0135(2) Uani 1 1 d . . . . .
H8 H 0.036423 0.374605 0.343753 0.016 Uiso 1 1 calc R U . . .
C9 C -0.2627(3) 0.16786(13) 0.18300(12) 0.0123(2) Uani 1 1 d . . . . .
H9 H -0.335726 0.128275 0.246114 0.015 Uiso 1 1 calc R U . . .
C10 C -0.3799(3) 0.07868(12) 0.03185(12) 0.0089(2) Uani 1 1 d . . . . .
C11 C -0.2627(3) 0.14149(13) -0.05705(12) 0.0110(2) Uani 1 1 d . . . . .
H11 H -0.338022 0.084157 -0.160261 0.013 Uiso 1 1 calc R U . . .
C12 C -0.0365(3) 0.28747(13) 0.00630(12) 0.0114(2) Uani 1 1 d . . . . .
H12 H 0.045841 0.329594 -0.053760 0.014 Uiso 1 1 calc R U . . .

loop_
_atom_site_aniso_label
_atom_site_aniso_U_11
_atom_site_aniso_U_22
_atom_site_aniso_U_33
_atom_site_aniso_U_23
_atom_site_aniso_U_13
_atom_site_aniso_U_12
O1 0.0217(5) 0.0108(4) 0.0097(4) 0.0023(3) 0.0043(3) -0.0050(3)
O2 0.0212(5) 0.0123(4) 0.0134(4) 0.0048(3) 0.0041(3) -0.0043(3)
C3 0.0122(5) 0.0104(5) 0.0101(5) 0.0042(4) 0.0017(4) 0.0008(4)
C4 0.0115(5) 0.0099(5) 0.0097(5) 0.0049(4) 0.0024(4) 0.0011(4)
O5 0.0185(4) 0.0109(4) 0.0125(4) 0.0037(3) 0.0036(3) -0.0040(3)
O6 0.0170(4) 0.0107(4) 0.0102(4) 0.0031(3) 0.0027(3) -0.0023(3)
N7 0.0107(4) 0.0084(4) 0.0123(5) 0.0042(4) 0.0020(3) 0.0004(3)
C8 0.0159(5) 0.0110(5) 0.0099(5) 0.0030(4) 0.0017(4) -0.0020(4)
C9 0.0151(5) 0.0104(5) 0.0102(5) 0.0045(4) 0.0030(4) -0.0013(4)
C10 0.0073(5) 0.0083(5) 0.0111(5) 0.0044(4) 0.0022(4) 0.0015(4)
C11 0.0130(5) 0.0100(5) 0.0090(5) 0.0043(4) 0.0015(4) 0.0000(4)
C12 0.0131(5) 0.0099(5) 0.0120(5) 0.0059(4) 0.0028(4) 0.0016(4)

loop_
_atom_type_symbol
_atom_type_description
_atom_type_scat_dispersion_real
_atom_type_scat_dispersion_imag
_atom_type_scat_source
C C 0.0033 0.0016 'International Tables Vol C Tables 4.2.6.8 and 6.1.1.4'
H H 0.0000 0.0000 'International Tables Vol C Tables 4.2.6.8 and 6.1.1.4'
N N 0.0061 0.0033 'International Tables Vol C Tables 4.2.6.8 and 6.1.1.4'
O O 0.0106 0.0060 'International Tables Vol C Tables 4.2.6.8 and 6.1.1.4'

loop_
_geom_angle_atom_site_label_1
_geom_angle_atom_site_label_2
_geom_angle_atom_site_label_3
_geom_angle
_geom_angle_site_symmetry_1
_geom_angle_site_symmetry_3
_geom_angle_publ_flag
C3 O1 H1 111.5(13) . . ?
O2 C3 O1 121.21(10) . . ?
O2 C3 C4 122.74(10) . . ?
O1 C3 C4 116.06(10) . . ?
O5 C4 O6 127.60(11) . . ?
O5 C4 C3 116.59(10) . . ?
O6 C4 C3 115.81(10) . . ?
C12 N7 C8 121.74(10) . . ?
C12 N7 H7 116.1(12) . . ?
C8 N7 H7 122.2(12) . . ?
N7 C8 C9 120.19(10) . . ?
N7 C8 H8 119.9 . . ?
C9 C8 H8 119.9 . . ?
C8 C9 C10 120.09(11) . . ?
C8 C9 H9 120.0 . . ?
C10 C9 H9 120.0 . . ?
C9 C10 C11 117.92(10) . . ?
C9 C10 C10 120.58(12) . 2_455 ?
C11 C10 C10 121.50(12) . 2_455 ?
C12 C11 C10 119.74(10) . . ?
C12 C11 H11 120.1 . . ?
C10 C11 H11 120.1 . . ?
N7 C12 C11 120.31(10) . . ?
N7 C12 H12 119.8 . . ?
C11 C12 H12 119.8 . . ?

loop_
_geom_bond_atom_site_label_1
_geom_bond_atom_site_label_2
_geom_bond_distance
_geom_bond_site_symmetry_2
_geom_bond_publ_flag
O1 C3 1.3223(13) . ?
O1 H1 0.92(2) . ?
O2 C3 1.2091(14) . ?
C3 C4 1.5541(16) . ?
C4 O5 1.2474(14) . ?
C4 O6 1.2509(14) . ?
N7 C12 1.3424(15) . ?
N7 C8 1.3429(15) . ?
N7 H7 1.03(2) . ?
C8 C9 1.3840(15) . ?
C8 H8 0.9500 . ?
C9 C10 1.3973(15) . ?
C9 H9 0.9500 . ?
C10 C11 1.4035(15) . ?
C10 C10 1.492(2) 2_455 ?
C11 C12 1.3859(15) . ?
C11 H11 0.9500 . ?
C12 H12 0.9500 . ?

loop_
_geom_hbond_atom_site_label_D
_geom_hbond_atom_site_label_H
_geom_hbond_atom_site_label_A
_geom_hbond_distance_DH
_geom_hbond_distance_HA
_geom_hbond_distance_DA
_geom_hbond_angle_DHA
_geom_hbond_site_symmetry_A
_geom_hbond_publ_flag
O1 H1 O5 0.92(2) 2.21(2) 2.6944(13) 112.3(15) . yes
O1 H1 O5 0.92(2) 1.82(2) 2.5935(13) 140.5(18) 2_776 yes
N7 H7 O6 1.03(2) 1.64(2) 2.6376(13) 161(2) . yes
